data_2217077
loop_
_publ_author_name
'Spencer, Lara C.'
'Bjelosevic, Haris'
'Darkwa, James'
'Elmroth, Sofi K. C.'
'Persson, Tina'

_publ_section_title
;{1-[1-(3-Carboxypropanamido)ethyl]-1',2-bis(diphenylphosphino)ferrocene-\k^2^<i>P</i>,<i>P</i>'}dichloridoplatinum(II)
 dichloromethane 1.25-solvate
;
_journal_coeditor_code HB2623
_journal_issue 1
_journal_name_full 'Acta Crystallographica Section E'
_journal_page_first m164
_journal_page_last m165
_journal_paper_doi 10.1107/S1600536807065105
_journal_volume 64
_journal_year 2008
_chemical_formula_iupac '[Fe Pt Cl2 (C17 H14 P) (C23 H23 N O3 P)], 1.25C H2 Cl2'
_chemical_formula_moiety 'C41.25 H39.50 Cl4.50 Fe N O3 P2 Pt, 1.25(C1 H2 Cl2)'
_chemical_formula_sum 'C41.25 H39.5 Cl4.5 Fe N O3 P2 Pt'
_chemical_formula_weight 1069.64
_chemical_name_systematic
;
{1-[1-(3-Carboxypropanamido)ethyl]-1',2-bis(diphenylphosphino)ferrocene-
\k^2^<i>P</i>,<i>P</i>'}dichloridoplatinum(II) dichloromethane 1.25-solvate
;
_space_group_IT_number 14
_symmetry_cell_setting monoclinic
_symmetry_space_group_name_Hall '-P 2yn'
_symmetry_space_group_name_H-M 'P 1 21/n 1'
_atom_sites_solution_hydrogens geom
_atom_sites_solution_primary direct
_atom_sites_solution_secondary difmap
_audit_creation_method SHELXL-97
_cell_angle_alpha 90.00
_cell_angle_beta 100.9160(10)
_cell_angle_gamma 90.00
_cell_formula_units_Z 4
_cell_length_a 13.0154(8)
_cell_length_b 15.7866(10)
_cell_length_c 19.3403(12)
_cell_measurement_reflns_used 21973
_cell_measurement_temperature 100(2)
_cell_measurement_theta_max 29.5475
_cell_measurement_theta_min 2.1449
_cell_volume 3901.9(4)
_computing_cell_refinement 'SAINT  (Bruker, 2003)'
_computing_data_collection 'SMART (Bruker, 2003)'
_computing_data_reduction 'SAINT (Bruker, 2003)'
_computing_molecular_graphics 'SHELXTL (Bruker, 2003)'
_computing_publication_material
;
SHELXTL  (Bruker, 2003), PLATON (Spek, 2003)
publCIF (Westrip, 2007) and modiCIFer
(Guzei,
2007)
;
_computing_structure_refinement 'SHELXTL (Bruker, 2003)'
_computing_structure_solution 'SHELXTL (Bruker, 2003)'
_diffrn_ambient_temperature 100(2)
_diffrn_measured_fraction_theta_full 0.990
_diffrn_measured_fraction_theta_max 0.990
_diffrn_measurement_device_type 'Bruker SMART1000 CCD'
_diffrn_measurement_method \w
_diffrn_radiation_monochromator graphite
_diffrn_radiation_source 'fine-focus sealed tube'
_diffrn_radiation_type Mo-K\a
_diffrn_radiation_wavelength 0.71073
_diffrn_reflns_av_R_equivalents 0.0355
_diffrn_reflns_av_sigmaI/netI 0.0278
_diffrn_reflns_limit_h_max 18
_diffrn_reflns_limit_h_min -18
_diffrn_reflns_limit_k_max 21
_diffrn_reflns_limit_k_min -21
_diffrn_reflns_limit_l_max 26
_diffrn_reflns_limit_l_min -26
_diffrn_reflns_number 56419
_diffrn_reflns_theta_full 29.58
_diffrn_reflns_theta_max 29.58
_diffrn_reflns_theta_min 1.68
_diffrn_standards_number 0
_exptl_absorpt_coefficient_mu 4.385
_exptl_absorpt_correction_T_max 0.353
_exptl_absorpt_correction_T_min 0.309
_exptl_absorpt_correction_type multi-scan
_exptl_absorpt_process_details
;
(SADABS; Bruker, 2003)
;
_exptl_crystal_colour yellow
_exptl_crystal_density_diffrn 1.821
_exptl_crystal_density_method 'not measured'
_exptl_crystal_description block
_exptl_crystal_F_000 2114
_exptl_crystal_size_max 0.35
_exptl_crystal_size_mid 0.33
_exptl_crystal_size_min 0.30
_refine_diff_density_max 1.452
_refine_diff_density_min -0.485
_refine_ls_extinction_method none
_refine_ls_goodness_of_fit_ref 1.078
_refine_ls_hydrogen_treatment constr
_refine_ls_matrix_type full
_refine_ls_number_constraints 0
_refine_ls_number_parameters 453
_refine_ls_number_reflns 10833
_refine_ls_number_restraints 0
_refine_ls_restrained_S_all 1.078
_refine_ls_R_factor_all 0.0310
_refine_ls_R_factor_gt 0.0250
_refine_ls_shift/su_max 0.001
_refine_ls_shift/su_mean 0.000
_refine_ls_structure_factor_coef Fsqd
_refine_ls_weighting_details 'calc w=1/[\s^2^(Fo^2^)+(0.0366P)^2^+0.9654P] where P=(Fo^2^+2Fc^2^)/3'
_refine_ls_weighting_scheme calc
_refine_ls_wR_factor_gt 0.0630
_refine_ls_wR_factor_ref 0.0646
_reflns_number_gt 9395
_reflns_number_total 10833
_reflns_threshold_expression I>2\s(I)
_cod_data_source_file hb2623.cif
_cod_data_source_block I
_cod_original_sg_symbol_Hall '-P 2yn      '
_cod_original_sg_symbol_H-M 'P 21/n   '
_cod_original_formula_sum 'C41.25 H39.50 Cl4.50 Fe N O3 P2 Pt'
_cod_database_code 2217077
_cod_database_fobs_code 2217077

loop_
_symmetry_equiv_pos_as_xyz
'x, y, z'
'-x+1/2, y+1/2, -z+1/2'
'-x, -y, -z'
'x-1/2, -y-1/2, z-1/2'

loop_
_atom_site_type_symbol
_atom_site_label
_atom_site_fract_x
_atom_site_fract_y
_atom_site_fract_z
_atom_site_U_iso_or_equiv
_atom_site_adp_type
_atom_site_calc_flag
_atom_site_refinement_flags
_atom_site_occupancy
Pt Pt1 0.517748(7) 0.236711(6) 0.227608(5) 0.01205(3) Uani d . 1
Fe Fe1 0.40957(3) 0.25793(2) 0.007455(19) 0.01408(7) Uani d . 1
Cl Cl1 0.67981(5) 0.17995(4) 0.28377(3) 0.02068(13) Uani d . 1
Cl Cl2 0.52630(5) 0.32416(4) 0.32745(3) 0.01833(12) Uani d . 1
P P1 0.50312(5) 0.13556(4) 0.14368(3) 0.01277(12) Uani d . 1
P P2 0.38650(5) 0.32092(4) 0.17376(3) 0.01277(12) Uani d . 1
O O1 0.79978(17) 0.22592(16) 0.02709(11) 0.0341(5) Uani d . 1
O O2 1.05274(17) 0.10838(14) 0.00910(12) 0.0318(5) Uani d . 1
H H2 1.0534 0.0631 -0.0136 0.048 Uiso calc R 1
O O3 0.93828(15) 0.03658(14) 0.05916(11) 0.0305(5) Uani d . 1
N N1 0.73423(17) 0.25400(14) 0.12523(13) 0.0182(4) Uani d . 1
H H1 0.7435 0.2469 0.1711 0.022 Uiso calc R 1
C C1 0.45365(19) 0.13779(16) -0.00883(13) 0.0174(5) Uani d . 1
H H1A 0.4073 0.0868 -0.0140 0.021 Uiso calc R 1
C C2 0.4742(2) 0.18988(18) -0.06440(13) 0.0202(5) Uani d . 1
H H2A 0.4430 0.1828 -0.1155 0.024 Uiso calc R 1
C C3 0.5439(2) 0.25468(17) -0.03527(14) 0.0187(5) Uani d . 1
H H3 0.5692 0.3017 -0.0624 0.022 Uiso calc R 1
C C4 0.56845(19) 0.24502(15) 0.03934(14) 0.0157(5) Uani d . 1
C C5 0.51106(18) 0.17171(16) 0.05675(13) 0.0142(5) Uani d . 1
C C6 0.64074(19) 0.30043(17) 0.09061(13) 0.0171(5) Uani d . 1
H H6 0.6016 0.3165 0.1284 0.021 Uiso calc R 1
C C7 0.6698(2) 0.38307(18) 0.05800(15) 0.0241(6) Uani d . 1
H H7A 0.7097 0.4191 0.0949 0.036 Uiso calc R 1
H H7B 0.6059 0.4126 0.0356 0.036 Uiso calc R 1
H H7C 0.7125 0.3705 0.0226 0.036 Uiso calc R 1
C C8 0.8071(2) 0.22138(18) 0.09118(16) 0.0239(6) Uani d . 1
C C9 0.8993(2) 0.1799(2) 0.13841(16) 0.0270(6) Uani d . 1
H H9A 0.8792 0.1222 0.1509 0.032 Uiso calc R 1
H H9B 0.9180 0.2129 0.1825 0.032 Uiso calc R 1
C C10 0.9939(2) 0.1743(2) 0.10304(17) 0.0284(6) Uani d . 1
H H10A 0.9983 0.2268 0.0757 0.034 Uiso calc R 1
H H10B 1.0580 0.1707 0.1398 0.034 Uiso calc R 1
C C11 0.9903(2) 0.09984(19) 0.05495(16) 0.0251(6) Uani d . 1
C C12 0.59865(18) 0.05016(16) 0.16185(13) 0.0157(5) Uani d . 1
C C13 0.67153(19) 0.03441(16) 0.11885(14) 0.0178(5) Uani d . 1
H H13 0.6758 0.0711 0.0806 0.021 Uiso calc R 1
C C14 0.7377(2) -0.03525(17) 0.13238(15) 0.0219(6) Uani d . 1
H H14 0.7876 -0.0459 0.1033 0.026 Uiso calc R 1
C C15 0.7315(2) -0.08917(17) 0.18795(16) 0.0242(6) Uani d . 1
H H15 0.7755 -0.1376 0.1960 0.029 Uiso calc R 1
C C16 0.66108(19) -0.07251(17) 0.23194(15) 0.0200(5) Uani d . 1
H H16 0.6585 -0.1085 0.2709 0.024 Uiso calc R 1
C C17 0.59439(19) -0.00311(16) 0.21893(14) 0.0189(5) Uani d . 1
H H17 0.5459 0.0081 0.2489 0.023 Uiso calc R 1
C C18 0.38247(18) 0.07400(16) 0.13510(13) 0.0141(5) Uani d . 1
C C19 0.36812(19) 0.00308(16) 0.09043(13) 0.0166(5) Uani d . 1
H H19 0.4207 -0.0121 0.0647 0.020 Uiso calc R 1
C C20 0.2775(2) -0.04485(17) 0.08379(14) 0.0219(5) Uani d . 1
H H20 0.2667 -0.0911 0.0518 0.026 Uiso calc R 1
C C21 0.2025(2) -0.02546(18) 0.12373(15) 0.0237(6) Uani d . 1
H H21 0.1403 -0.0582 0.1191 0.028 Uiso calc R 1
C C22 0.2191(2) 0.04204(18) 0.17043(14) 0.0217(5) Uani d . 1
H H22 0.1689 0.0541 0.1990 0.026 Uiso calc R 1
C C23 0.30772(19) 0.09213(17) 0.17606(13) 0.0178(5) Uani d . 1
H H23 0.3176 0.1387 0.2077 0.021 Uiso calc R 1
C C24 0.26636(19) 0.31782(16) 0.20920(14) 0.0168(5) Uani d . 1
C C25 0.2685(2) 0.28888(17) 0.27762(14) 0.0197(5) Uani d . 1
H H25 0.3311 0.2659 0.3043 0.024 Uiso calc R 1
C C26 0.1784(2) 0.29372(18) 0.30681(16) 0.0259(6) Uani d . 1
H H26 0.1801 0.2749 0.3537 0.031 Uiso calc R 1
C C27 0.0872(2) 0.32574(18) 0.26774(17) 0.0283(7) Uani d . 1
H H27 0.0262 0.3290 0.2879 0.034 Uiso calc R 1
C C28 0.0838(2) 0.35315(19) 0.19946(17) 0.0277(6) Uani d . 1
H H28 0.0205 0.3752 0.1729 0.033 Uiso calc R 1
C C29 0.17282(19) 0.34854(17) 0.16937(15) 0.0215(5) Uani d . 1
H H29 0.1700 0.3662 0.1221 0.026 Uiso calc R 1
C C30 0.4300(2) 0.43184(16) 0.18119(13) 0.0161(5) Uani d . 1
C C31 0.3561(2) 0.49628(17) 0.16439(14) 0.0204(5) Uani d . 1
H H31 0.2839 0.4825 0.1521 0.024 Uiso calc R 1
C C32 0.3874(2) 0.57983(18) 0.16548(15) 0.0272(6) Uani d . 1
H H32 0.3366 0.6233 0.1541 0.033 Uiso calc R 1
C C33 0.4933(2) 0.60076(18) 0.18318(14) 0.0255(6) Uani d . 1
H H33 0.5146 0.6584 0.1843 0.031 Uiso calc R 1
C C34 0.5667(2) 0.53766(18) 0.19900(14) 0.0239(6) Uani d . 1
H H34 0.6389 0.5516 0.2103 0.029 Uiso calc R 1
C C35 0.5351(2) 0.45313(17) 0.19849(13) 0.0176(5) Uani d . 1
H H35 0.5861 0.4098 0.2101 0.021 Uiso calc R 1
C C36 0.33884(18) 0.31513(16) 0.07995(13) 0.0152(5) Uani d . 1
C C37 0.35963(19) 0.37625(16) 0.02881(13) 0.0176(5) Uani d . 1
H H37 0.4048 0.4277 0.0392 0.021 Uiso calc R 1
C C38 0.3063(2) 0.35052(18) -0.03852(14) 0.0219(5) Uani d . 1
H H38 0.3082 0.3801 -0.0840 0.026 Uiso calc R 1
C C39 0.2515(2) 0.27440(18) -0.03070(14) 0.0202(5) Uani d . 1
H H39 0.2084 0.2413 -0.0698 0.024 Uiso calc R 1
C C40 0.2707(2) 0.25155(16) 0.04190(15) 0.0168(5) Uani d . 1
H H40 0.2421 0.2008 0.0627 0.020 Uiso calc R 1

loop_
_atom_site_aniso_label
_atom_site_aniso_U_11
_atom_site_aniso_U_22
_atom_site_aniso_U_33
_atom_site_aniso_U_12
_atom_site_aniso_U_13
_atom_site_aniso_U_23
Pt1 0.01341(5) 0.01136(5) 0.01105(5) 0.00026(3) 0.00150(3) -0.00018(3)
Fe1 0.01480(16) 0.01564(18) 0.01161(17) 0.00201(13) 0.00204(13) -0.00002(13)
Cl1 0.0199(3) 0.0201(3) 0.0190(3) 0.0042(2) -0.0041(2) -0.0016(2)
Cl2 0.0228(3) 0.0180(3) 0.0140(3) -0.0016(2) 0.0032(2) -0.0037(2)
P1 0.0125(3) 0.0119(3) 0.0137(3) 0.0011(2) 0.0020(2) -0.0003(2)
P2 0.0134(3) 0.0122(3) 0.0130(3) 0.0009(2) 0.0033(2) -0.0007(2)
O1 0.0255(11) 0.0534(15) 0.0224(11) 0.0109(10) 0.0022(9) -0.0106(10)
O2 0.0305(11) 0.0261(12) 0.0414(13) -0.0034(9) 0.0135(10) -0.0064(10)
O3 0.0255(10) 0.0285(12) 0.0391(13) -0.0023(9) 0.0104(9) -0.0088(10)
N1 0.0158(10) 0.0208(12) 0.0176(11) 0.0015(8) 0.0020(9) -0.0007(8)
C1 0.0191(11) 0.0160(12) 0.0173(12) 0.0012(9) 0.0040(10) -0.0051(10)
C2 0.0223(12) 0.0258(15) 0.0133(12) 0.0031(10) 0.0058(10) -0.0029(10)
C3 0.0213(12) 0.0211(14) 0.0151(12) 0.0024(10) 0.0068(10) 0.0024(10)
C4 0.0135(11) 0.0160(12) 0.0182(12) 0.0021(9) 0.0048(9) -0.0006(9)
C5 0.0131(10) 0.0147(12) 0.0152(11) 0.0017(9) 0.0041(9) 0.0003(9)
C6 0.0147(11) 0.0177(13) 0.0191(12) 0.0001(9) 0.0035(9) 0.0009(10)
C7 0.0240(13) 0.0186(14) 0.0293(15) -0.0036(10) 0.0040(11) 0.0040(11)
C8 0.0175(12) 0.0259(15) 0.0270(15) 0.0025(10) 0.0009(11) -0.0081(12)
C9 0.0190(13) 0.0311(16) 0.0294(15) 0.0060(11) 0.0012(11) -0.0057(12)
C10 0.0180(12) 0.0279(16) 0.0369(17) 0.0028(11) -0.0007(12) -0.0074(13)
C11 0.0180(12) 0.0235(15) 0.0319(16) 0.0034(10) 0.0001(11) -0.0033(12)
C12 0.0138(11) 0.0121(12) 0.0205(13) 0.0009(9) 0.0009(9) -0.0028(9)
C13 0.0171(11) 0.0153(12) 0.0202(13) 0.0001(9) 0.0015(10) -0.0016(10)
C14 0.0147(11) 0.0207(14) 0.0307(15) 0.0009(10) 0.0053(11) -0.0064(11)
C15 0.0169(12) 0.0152(13) 0.0370(16) 0.0025(10) -0.0037(11) -0.0022(11)
C16 0.0163(11) 0.0156(13) 0.0258(14) -0.0029(9) -0.0021(10) 0.0026(10)
C17 0.0167(11) 0.0150(13) 0.0246(14) 0.0005(9) 0.0027(10) 0.0017(10)
C18 0.0135(10) 0.0141(12) 0.0139(11) 0.0007(9) 0.0009(9) 0.0028(9)
C19 0.0198(12) 0.0141(12) 0.0155(12) -0.0006(9) 0.0021(10) -0.0006(9)
C20 0.0241(13) 0.0178(13) 0.0219(14) -0.0041(10) -0.0004(11) -0.0023(11)
C21 0.0200(12) 0.0225(14) 0.0274(15) -0.0035(10) 0.0011(11) 0.0070(11)
C22 0.0176(12) 0.0252(14) 0.0241(14) 0.0017(10) 0.0085(10) 0.0047(11)
C23 0.0192(12) 0.0169(13) 0.0177(12) 0.0029(9) 0.0043(10) -0.0006(10)
C24 0.0172(11) 0.0144(12) 0.0205(13) -0.0026(9) 0.0078(10) -0.0042(10)
C25 0.0232(12) 0.0154(12) 0.0228(13) -0.0017(10) 0.0102(11) -0.0009(10)
C26 0.0336(15) 0.0171(13) 0.0324(16) -0.0035(11) 0.0202(13) -0.0031(12)
C27 0.0271(14) 0.0187(14) 0.0449(18) -0.0018(11) 0.0214(13) -0.0050(13)
C28 0.0193(13) 0.0246(15) 0.0414(18) 0.0022(11) 0.0110(12) -0.0066(13)
C29 0.0185(12) 0.0201(14) 0.0269(14) 0.0016(10) 0.0071(11) -0.0026(11)
C30 0.0218(12) 0.0117(12) 0.0155(12) -0.0005(9) 0.0049(10) 0.0000(9)
C31 0.0227(12) 0.0182(13) 0.0202(13) 0.0029(10) 0.0036(10) 0.0003(10)
C32 0.0405(17) 0.0147(14) 0.0269(15) 0.0042(12) 0.0082(13) 0.0040(11)
C33 0.0412(16) 0.0141(13) 0.0201(13) -0.0041(11) 0.0031(12) 0.0013(10)
C34 0.0293(14) 0.0211(14) 0.0201(14) -0.0084(11) 0.0013(11) 0.0005(11)
C35 0.0209(12) 0.0171(13) 0.0144(12) 0.0008(10) 0.0019(10) 0.0000(10)
C36 0.0133(10) 0.0162(12) 0.0159(12) 0.0037(9) 0.0020(9) -0.0018(9)
C37 0.0201(12) 0.0142(12) 0.0190(12) 0.0029(9) 0.0047(10) 0.0008(10)
C38 0.0253(13) 0.0237(14) 0.0155(12) 0.0092(11) 0.0009(10) 0.0033(10)
C39 0.0188(12) 0.0239(14) 0.0161(12) 0.0055(10) -0.0012(10) -0.0037(10)
C40 0.0125(11) 0.0179(13) 0.0197(13) 0.0027(9) 0.0023(10) -0.0036(9)

loop_
_atom_type_symbol
_atom_type_description
_atom_type_scat_dispersion_real
_atom_type_scat_dispersion_imag
_atom_type_scat_source
C C 0.0033 0.0016 'International Tables Vol C Tables 4.2.6.8 and 6.1.1.4'
H H 0.0000 0.0000 'International Tables Vol C Tables 4.2.6.8 and 6.1.1.4'
N N 0.0061 0.0033 'International Tables Vol C Tables 4.2.6.8 and 6.1.1.4'
O O 0.0106 0.0060 'International Tables Vol C Tables 4.2.6.8 and 6.1.1.4'
P P 0.1023 0.0942 'International Tables Vol C Tables 4.2.6.8 and 6.1.1.4'
Cl Cl 0.1484 0.1585 'International Tables Vol C Tables 4.2.6.8 and 6.1.1.4'
Fe Fe 0.3463 0.8444 'International Tables Vol C Tables 4.2.6.8 and 6.1.1.4'
Pt Pt -1.7033 8.3905 'International Tables Vol C Tables 4.2.6.8 and 6.1.1.4'

loop_
_geom_angle_atom_site_label_1
_geom_angle_atom_site_label_2
_geom_angle_atom_site_label_3
_geom_angle
P2 Pt1 P1 97.55(2)
P2 Pt1 Cl1 165.62(2)
P1 Pt1 Cl1 90.50(2)
P2 Pt1 Cl2 86.98(2)
P1 Pt1 Cl2 170.47(2)
Cl1 Pt1 Cl2 86.90(2)
C5 Fe1 C1 42.09(10)
C5 Fe1 C36 108.51(10)
C1 Fe1 C36 134.73(10)
C5 Fe1 C40 110.79(10)
C1 Fe1 C40 107.39(10)
C36 Fe1 C40 41.56(10)
C5 Fe1 C37 136.80(10)
C1 Fe1 C37 176.16(10)
C36 Fe1 C37 41.49(10)
C40 Fe1 C37 69.19(10)
C5 Fe1 C4 41.86(9)
C1 Fe1 C4 69.79(10)
C36 Fe1 C4 113.55(10)
C40 Fe1 C4 143.12(11)
C37 Fe1 C4 111.75(10)
C5 Fe1 C2 69.55(10)
C1 Fe1 C2 40.66(10)
C36 Fe1 C2 174.72(11)
C40 Fe1 C2 133.95(11)
C37 Fe1 C2 143.05(11)
C4 Fe1 C2 68.53(10)
C5 Fe1 C39 140.90(11)
C1 Fe1 C39 110.79(11)
C36 Fe1 C39 68.87(10)
C40 Fe1 C39 40.57(10)
C37 Fe1 C39 67.93(10)
C4 Fe1 C39 176.24(11)
C2 Fe1 C39 109.33(11)
C5 Fe1 C38 176.98(11)
C1 Fe1 C38 140.86(11)
C36 Fe1 C38 68.88(10)
C40 Fe1 C38 68.42(11)
C37 Fe1 C38 40.20(10)
C4 Fe1 C38 137.27(11)
C2 Fe1 C38 113.19(11)
C39 Fe1 C38 40.16(11)
C5 Fe1 C3 69.11(10)
C1 Fe1 C3 68.23(10)
C36 Fe1 C3 144.53(10)
C40 Fe1 C3 173.90(11)
C37 Fe1 C3 115.32(10)
C4 Fe1 C3 40.45(10)
C2 Fe1 C3 40.00(10)
C39 Fe1 C3 135.99(11)
C38 Fe1 C3 112.01(11)
C5 P1 C12 104.91(11)
C5 P1 C18 106.54(11)
C12 P1 C18 99.63(11)
C5 P1 Pt1 115.84(8)
C12 P1 Pt1 115.01(8)
C18 P1 Pt1 113.28(8)
C36 P2 C24 102.74(11)
C36 P2 C30 99.73(12)
C24 P2 C30 105.64(11)
C36 P2 Pt1 121.32(8)
C24 P2 Pt1 116.02(9)
C30 P2 Pt1 109.28(8)
C11 O2 H2 109.5
C8 N1 C6 124.3(2)
C8 N1 H1 117.8
C6 N1 H1 117.8
C2 C1 C5 108.0(2)
C2 C1 Fe1 70.98(15)
C5 C1 Fe1 68.37(14)
C2 C1 H1A 126.0
C5 C1 H1A 126.0
Fe1 C1 H1A 126.0
C3 C2 C1 108.5(2)
C3 C2 Fe1 70.50(15)
C1 C2 Fe1 68.36(14)
C3 C2 H2A 125.8
C1 C2 H2A 125.8
Fe1 C2 H2A 125.8
C2 C3 C4 109.3(2)
C2 C3 Fe1 69.50(15)
C4 C3 Fe1 69.10(14)
C2 C3 H3 125.3
C4 C3 H3 125.3
Fe1 C3 H3 125.3
C3 C4 C5 107.1(2)
C3 C4 C6 126.5(2)
C5 C4 C6 126.4(2)
C3 C4 Fe1 70.45(15)
C5 C4 Fe1 67.39(13)
C6 C4 Fe1 127.34(17)
C1 C5 C4 107.1(2)
C1 C5 P1 126.21(19)
C4 C5 P1 126.43(19)
C1 C5 Fe1 69.54(14)
C4 C5 Fe1 70.75(14)
P1 C5 Fe1 120.70(12)
N1 C6 C4 111.7(2)
N1 C6 C7 111.5(2)
C4 C6 C7 113.3(2)
N1 C6 H6 106.6
C4 C6 H6 106.6
C7 C6 H6 106.6
C6 C7 H7A 109.5
C6 C7 H7B 109.5
H7A C7 H7B 109.5
C6 C7 H7C 109.5
H7A C7 H7C 109.5
H7B C7 H7C 109.5
O1 C8 N1 122.8(3)
O1 C8 C9 122.4(3)
N1 C8 C9 114.8(3)
C8 C9 C10 111.8(3)
C8 C9 H9A 109.3
C10 C9 H9A 109.3
C8 C9 H9B 109.3
C10 C9 H9B 109.3
H9A C9 H9B 107.9
C11 C10 C9 113.2(2)
C11 C10 H10A 108.9
C9 C10 H10A 108.9
C11 C10 H10B 108.9
C9 C10 H10B 108.9
H10A C10 H10B 107.8
O3 C11 O2 123.4(3)
O3 C11 C10 123.7(3)
O2 C11 C10 112.8(3)
C13 C12 C17 119.8(2)
C13 C12 P1 122.2(2)
C17 C12 P1 118.02(18)
C14 C13 C12 119.7(2)
C14 C13 H13 120.2
C12 C13 H13 120.2
C15 C14 C13 120.4(2)
C15 C14 H14 119.8
C13 C14 H14 119.8
C14 C15 C16 120.1(2)
C14 C15 H15 120.0
C16 C15 H15 120.0
C15 C16 C17 120.0(3)
C15 C16 H16 120.0
C17 C16 H16 120.0
C16 C17 C12 120.0(2)
C16 C17 H17 120.0
C12 C17 H17 120.0
C23 C18 C19 119.1(2)
C23 C18 P1 121.26(19)
C19 C18 P1 119.44(18)
C20 C19 C18 120.2(2)
C20 C19 H19 119.9
C18 C19 H19 119.9
C19 C20 C21 120.2(3)
C19 C20 H20 119.9
C21 C20 H20 119.9
C22 C21 C20 119.5(2)
C22 C21 H21 120.2
C20 C21 H21 120.2
C23 C22 C21 120.9(2)
C23 C22 H22 119.5
C21 C22 H22 119.5
C22 C23 C18 119.9(2)
C22 C23 H23 120.1
C18 C23 H23 120.1
C25 C24 C29 119.7(2)
C25 C24 P2 120.1(2)
C29 C24 P2 120.19(19)
C24 C25 C26 119.9(3)
C24 C25 H25 120.1
C26 C25 H25 120.1
C27 C26 C25 120.1(3)
C27 C26 H26 120.0
C25 C26 H26 120.0
C26 C27 C28 120.5(3)
C26 C27 H27 119.8
C28 C27 H27 119.8
C27 C28 C29 120.2(3)
C27 C28 H28 119.9
C29 C28 H28 119.9
C28 C29 C24 119.6(3)
C28 C29 H29 120.2
C24 C29 H29 120.2
C35 C30 C31 119.0(2)
C35 C30 P2 121.66(19)
C31 C30 P2 119.2(2)
C32 C31 C30 120.4(3)
C32 C31 H31 119.8
C30 C31 H31 119.8
C31 C32 C33 120.3(3)
C31 C32 H32 119.8
C33 C32 H32 119.8
C34 C33 C32 119.7(3)
C34 C33 H33 120.1
C32 C33 H33 120.1
C33 C34 C35 120.0(3)
C33 C34 H34 120.0
C35 C34 H34 120.0
C30 C35 C34 120.6(2)
C30 C35 H35 119.7
C34 C35 H35 119.7
C37 C36 C40 107.0(2)
C37 C36 P2 125.56(19)
C40 C36 P2 127.4(2)
C37 C36 Fe1 69.86(14)
C40 C36 Fe1 69.76(14)
P2 C36 Fe1 127.05(13)
C38 C37 C36 108.4(2)
C38 C37 Fe1 70.81(15)
C36 C37 Fe1 68.65(14)
C38 C37 H37 125.8
C36 C37 H37 125.8
Fe1 C37 H37 125.8
C37 C38 C39 108.3(2)
C37 C38 Fe1 68.99(14)
C39 C38 Fe1 69.80(15)
C37 C38 H38 125.8
C39 C38 H38 125.8
Fe1 C38 H38 125.8
C38 C39 C40 108.7(2)
C38 C39 Fe1 70.03(15)
C40 C39 Fe1 68.86(15)
C38 C39 H39 125.6
C40 C39 H39 125.6
Fe1 C39 H39 125.6
C39 C40 C36 107.6(2)
C39 C40 Fe1 70.56(15)
C36 C40 Fe1 68.68(14)
C39 C40 H40 126.2
C36 C40 H40 126.2
Fe1 C40 H40 126.2

loop_
_geom_bond_atom_site_label_1
_geom_bond_atom_site_label_2
_geom_bond_distance
_geom_bond_publ_flag
Pt1 P2 2.2575(6) y
Pt1 P1 2.2592(6) y
Pt1 Cl1 2.3588(6) y
Pt1 Cl2 2.3592(6) y
Fe1 C5 2.007(2) ?
Fe1 C1 2.023(3) ?
Fe1 C36 2.029(2) ?
Fe1 C40 2.044(3) ?
Fe1 C37 2.045(3) ?
Fe1 C4 2.053(3) ?
Fe1 C2 2.058(2) ?
Fe1 C39 2.066(3) ?
Fe1 C38 2.069(3) ?
Fe1 C3 2.071(3) ?
P1 C5 1.797(2) ?
P1 C12 1.823(2) ?
P1 C18 1.827(2) ?
P2 C36 1.805(3) ?
P2 C24 1.823(2) ?
P2 C30 1.837(3) ?
O1 C8 1.227(4) ?
O2 C11 1.318(3) ?
O2 H2 0.8400 ?
O3 C11 1.218(3) ?
N1 C8 1.354(3) ?
N1 C6 1.469(3) ?
N1 H1 0.8800 ?
C1 C2 1.418(4) ?
C1 C5 1.447(3) ?
C1 H1A 1.0000 ?
C2 C3 1.412(4) ?
C2 H2A 1.0000 ?
C3 C4 1.426(4) ?
C3 H3 1.0000 ?
C4 C5 1.451(3) ?
C4 C6 1.510(4) ?
C6 C7 1.527(4) ?
C6 H6 1.0000 ?
C7 H7A 0.9800 ?
C7 H7B 0.9800 ?
C7 H7C 0.9800 ?
C8 C9 1.513(4) ?
C9 C10 1.520(4) ?
C9 H9A 0.9900 ?
C9 H9B 0.9900 ?
C10 C11 1.494(4) ?
C10 H10A 0.9900 ?
C10 H10B 0.9900 ?
C12 C13 1.397(3) ?
C12 C17 1.397(4) ?
C13 C14 1.391(4) ?
C13 H13 0.9500 ?
C14 C15 1.385(4) ?
C14 H14 0.9500 ?
C15 C16 1.389(4) ?
C15 H15 0.9500 ?
C16 C17 1.391(4) ?
C16 H16 0.9500 ?
C17 H17 0.9500 ?
C18 C23 1.396(3) ?
C18 C19 1.405(3) ?
C19 C20 1.386(3) ?
C19 H19 0.9500 ?
C20 C21 1.389(4) ?
C20 H20 0.9500 ?
C21 C22 1.387(4) ?
C21 H21 0.9500 ?
C22 C23 1.386(4) ?
C22 H22 0.9500 ?
C23 H23 0.9500 ?
C24 C25 1.395(4) ?
C24 C29 1.398(4) ?
C25 C26 1.396(4) ?
C25 H25 0.9500 ?
C26 C27 1.377(4) ?
C26 H26 0.9500 ?
C27 C28 1.382(4) ?
C27 H27 0.9500 ?
C28 C29 1.394(4) ?
C28 H28 0.9500 ?
C29 H29 0.9500 ?
C30 C35 1.387(3) ?
C30 C31 1.395(4) ?
C31 C32 1.379(4) ?
C31 H31 0.9500 ?
C32 C33 1.396(4) ?
C32 H32 0.9500 ?
C33 C34 1.374(4) ?
C33 H33 0.9500 ?
C34 C35 1.395(4) ?
C34 H34 0.9500 ?
C35 H35 0.9500 ?
C36 C37 1.443(3) ?
C36 C40 1.445(3) ?
C37 C38 1.414(4) ?
C37 H37 1.0000 ?
C38 C39 1.420(4) ?
C38 H38 1.0000 ?
C39 C40 1.425(4) ?
C39 H39 1.0000 ?
C40 H40 1.0000 ?

loop_
_geom_hbond_atom_site_label_D
_geom_hbond_atom_site_label_H
_geom_hbond_atom_site_label_A
_geom_hbond_site_symmetry_A
_geom_hbond_distance_DH
_geom_hbond_distance_HA
_geom_hbond_distance_DA
_geom_hbond_angle_DHA
O2 H2 O3 3_755 0.84 1.82 2.656(3) 177
N1 H1 Cl1 . 0.88 2.69 3.477(2) 150

loop_
_geom_torsion_atom_site_label_1
_geom_torsion_atom_site_label_2
_geom_torsion_atom_site_label_3
_geom_torsion_atom_site_label_4
_geom_torsion
P2 Pt1 P1 C5 55.66(9)
Cl1 Pt1 P1 C5 -112.39(9)
Cl2 Pt1 P1 C5 173.58(14)
P2 Pt1 P1 C12 178.43(9)
Cl1 Pt1 P1 C12 10.38(9)
Cl2 Pt1 P1 C12 -63.65(16)
P2 Pt1 P1 C18 -67.88(9)
Cl1 Pt1 P1 C18 124.06(9)
Cl2 Pt1 P1 C18 50.04(16)
P1 Pt1 P2 C36 -20.67(10)
Cl1 Pt1 P2 C36 102.85(13)
Cl2 Pt1 P2 C36 167.75(10)
P1 Pt1 P2 C24 105.09(9)
Cl1 Pt1 P2 C24 -131.39(12)
Cl2 Pt1 P2 C24 -66.49(9)
P1 Pt1 P2 C30 -135.66(8)
Cl1 Pt1 P2 C30 -12.14(13)
Cl2 Pt1 P2 C30 52.76(8)
C5 Fe1 C1 C2 -119.3(2)
C36 Fe1 C1 C2 176.22(15)
C40 Fe1 C1 C2 138.72(16)
C37 Fe1 C1 C2 165.6(15)
C4 Fe1 C1 C2 -80.21(16)
C39 Fe1 C1 C2 95.82(16)
C38 Fe1 C1 C2 61.8(2)
C3 Fe1 C1 C2 -36.78(15)
C36 Fe1 C1 C5 -64.51(19)
C40 Fe1 C1 C5 -102.00(15)
C37 Fe1 C1 C5 -75.2(16)
C4 Fe1 C1 C5 39.06(14)
C2 Fe1 C1 C5 119.3(2)
C39 Fe1 C1 C5 -144.91(14)
C38 Fe1 C1 C5 -178.95(16)
C3 Fe1 C1 C5 82.50(15)
C5 C1 C2 C3 0.8(3)
Fe1 C1 C2 C3 59.27(18)
C5 C1 C2 Fe1 -58.51(16)
C5 Fe1 C2 C3 -81.51(16)
C1 Fe1 C2 C3 -120.1(2)
C36 Fe1 C2 C3 -150.8(11)
C40 Fe1 C2 C3 178.90(16)
C37 Fe1 C2 C3 61.5(2)
C4 Fe1 C2 C3 -36.54(15)
C39 Fe1 C2 C3 140.16(16)
C38 Fe1 C2 C3 97.11(17)
C5 Fe1 C2 C1 38.61(15)
C36 Fe1 C2 C1 -30.6(12)
C40 Fe1 C2 C1 -61.0(2)
C37 Fe1 C2 C1 -178.41(17)
C4 Fe1 C2 C1 83.58(16)
C39 Fe1 C2 C1 -99.72(16)
C38 Fe1 C2 C1 -142.77(15)
C3 Fe1 C2 C1 120.1(2)
C1 C2 C3 C4 -0.3(3)
Fe1 C2 C3 C4 57.70(18)
C1 C2 C3 Fe1 -57.96(17)
C5 Fe1 C3 C2 82.70(17)
C1 Fe1 C3 C2 37.37(15)
C36 Fe1 C3 C2 175.56(17)
C40 Fe1 C3 C2 -7.5(11)
C37 Fe1 C3 C2 -144.25(16)
C4 Fe1 C3 C2 121.3(2)
C39 Fe1 C3 C2 -60.5(2)
C38 Fe1 C3 C2 -100.31(17)
C5 Fe1 C3 C4 -38.64(14)
C1 Fe1 C3 C4 -83.98(16)
C36 Fe1 C3 C4 54.2(2)
C40 Fe1 C3 C4 -128.8(10)
C37 Fe1 C3 C4 94.40(16)
C2 Fe1 C3 C4 -121.3(2)
C39 Fe1 C3 C4 178.17(16)
C38 Fe1 C3 C4 138.34(15)
C2 C3 C4 C5 -0.3(3)
Fe1 C3 C4 C5 57.59(16)
C2 C3 C4 C6 179.5(2)
Fe1 C3 C4 C6 -122.6(2)
C2 C3 C4 Fe1 -57.94(19)
C5 Fe1 C4 C3 119.0(2)
C1 Fe1 C4 C3 79.78(16)
C36 Fe1 C4 C3 -149.10(15)
C40 Fe1 C4 C3 172.08(17)
C37 Fe1 C4 C3 -104.00(16)
C2 Fe1 C4 C3 36.15(15)
C39 Fe1 C4 C3 -19.7(16)
C38 Fe1 C4 C3 -65.3(2)
C1 Fe1 C4 C5 -39.27(14)
C36 Fe1 C4 C5 91.86(16)
C40 Fe1 C4 C5 53.0(2)
C37 Fe1 C4 C5 136.96(14)
C2 Fe1 C4 C5 -82.89(15)
C39 Fe1 C4 C5 -138.8(16)
C38 Fe1 C4 C5 175.69(15)
C3 Fe1 C4 C5 -119.0(2)
C5 Fe1 C4 C6 -119.4(3)
C1 Fe1 C4 C6 -158.7(2)
C36 Fe1 C4 C6 -27.5(3)
C40 Fe1 C4 C6 -66.4(3)
C37 Fe1 C4 C6 17.6(3)
C2 Fe1 C4 C6 157.7(3)
C39 Fe1 C4 C6 101.8(16)
C38 Fe1 C4 C6 56.3(3)
C3 Fe1 C4 C6 121.6(3)
C2 C1 C5 C4 -1.0(3)
Fe1 C1 C5 C4 -61.11(16)
C2 C1 C5 P1 173.86(18)
Fe1 C1 C5 P1 113.71(19)
C2 C1 C5 Fe1 60.14(17)
C3 C4 C5 C1 0.8(3)
C6 C4 C5 C1 -179.1(2)
Fe1 C4 C5 C1 60.33(16)
C3 C4 C5 P1 -174.00(18)
C6 C4 C5 P1 6.1(4)
Fe1 C4 C5 P1 -114.48(19)
C3 C4 C5 Fe1 -59.53(17)
C6 C4 C5 Fe1 120.6(2)
C12 P1 C5 C1 87.3(2)
C18 P1 C5 C1 -17.7(2)
Pt1 P1 C5 C1 -144.74(18)
C12 P1 C5 C4 -98.8(2)
C18 P1 C5 C4 156.1(2)
Pt1 P1 C5 C4 29.1(2)
C12 P1 C5 Fe1 173.35(13)
C18 P1 C5 Fe1 68.30(16)
Pt1 P1 C5 Fe1 -58.70(15)
C36 Fe1 C5 C1 137.46(14)
C40 Fe1 C5 C1 93.26(15)
C37 Fe1 C5 C1 174.57(15)
C4 Fe1 C5 C1 -117.6(2)
C2 Fe1 C5 C1 -37.34(14)
C39 Fe1 C5 C1 58.5(2)
C38 Fe1 C5 C1 167.4(19)
C3 Fe1 C5 C1 -80.22(15)
C1 Fe1 C5 C4 117.6(2)
C36 Fe1 C5 C4 -104.94(15)
C40 Fe1 C5 C4 -149.14(15)
C37 Fe1 C5 C4 -67.83(19)
C2 Fe1 C5 C4 80.26(15)
C39 Fe1 C5 C4 176.07(16)
C38 Fe1 C5 C4 -75(2)
C3 Fe1 C5 C4 37.38(15)
C1 Fe1 C5 P1 -120.8(2)
C36 Fe1 C5 P1 16.67(17)
C40 Fe1 C5 P1 -27.53(18)
C37 Fe1 C5 P1 53.8(2)
C4 Fe1 C5 P1 121.6(2)
C2 Fe1 C5 P1 -158.13(18)
C39 Fe1 C5 P1 -62.3(2)
C38 Fe1 C5 P1 47(2)
C3 Fe1 C5 P1 158.99(18)
C8 N1 C6 C4 63.6(3)
C8 N1 C6 C7 -64.3(3)
C3 C4 C6 N1 -113.9(3)
C5 C4 C6 N1 65.9(3)
Fe1 C4 C6 N1 153.75(18)
C3 C4 C6 C7 13.0(4)
C5 C4 C6 C7 -167.2(2)
Fe1 C4 C6 C7 -79.4(3)
C6 N1 C8 O1 -2.0(4)
C6 N1 C8 C9 177.1(2)
O1 C8 C9 C10 20.2(4)
N1 C8 C9 C10 -158.9(2)
C8 C9 C10 C11 -82.7(3)
C9 C10 C11 O3 -21.9(4)
C9 C10 C11 O2 160.6(3)
C5 P1 C12 C13 11.0(2)
C18 P1 C12 C13 121.1(2)
Pt1 P1 C12 C13 -117.5(2)
C5 P1 C12 C17 -165.9(2)
C18 P1 C12 C17 -55.8(2)
Pt1 P1 C12 C17 65.6(2)
C17 C12 C13 C14 1.4(4)
P1 C12 C13 C14 -175.5(2)
C12 C13 C14 C15 0.3(4)
C13 C14 C15 C16 -2.0(4)
C14 C15 C16 C17 2.0(4)
C15 C16 C17 C12 -0.4(4)
C13 C12 C17 C16 -1.3(4)
P1 C12 C17 C16 175.7(2)
C5 P1 C18 C23 -126.6(2)
C12 P1 C18 C23 124.6(2)
Pt1 P1 C18 C23 2.0(2)
C5 P1 C18 C19 58.4(2)
C12 P1 C18 C19 -50.4(2)
Pt1 P1 C18 C19 -173.11(17)
C23 C18 C19 C20 4.2(4)
P1 C18 C19 C20 179.4(2)
C18 C19 C20 C21 -3.0(4)
C19 C20 C21 C22 -0.2(4)
C20 C21 C22 C23 2.2(4)
C21 C22 C23 C18 -1.0(4)
C19 C18 C23 C22 -2.2(4)
P1 C18 C23 C22 -177.3(2)
C36 P2 C24 C25 155.4(2)
C30 P2 C24 C25 -100.5(2)
Pt1 P2 C24 C25 20.7(2)
C36 P2 C24 C29 -28.0(2)
C30 P2 C24 C29 76.1(2)
Pt1 P2 C24 C29 -162.68(18)
C29 C24 C25 C26 -2.4(4)
P2 C24 C25 C26 174.2(2)
C24 C25 C26 C27 1.0(4)
C25 C26 C27 C28 0.1(4)
C26 C27 C28 C29 0.1(4)
C27 C28 C29 C24 -1.5(4)
C25 C24 C29 C28 2.6(4)
P2 C24 C29 C28 -174.0(2)
C36 P2 C30 C35 -111.1(2)
C24 P2 C30 C35 142.7(2)
Pt1 P2 C30 C35 17.2(2)
C36 P2 C30 C31 64.5(2)
C24 P2 C30 C31 -41.8(2)
Pt1 P2 C30 C31 -167.27(18)
C35 C30 C31 C32 -0.4(4)
P2 C30 C31 C32 -176.1(2)
C30 C31 C32 C33 0.2(4)
C31 C32 C33 C34 0.5(4)
C32 C33 C34 C35 -1.1(4)
C31 C30 C35 C34 -0.1(4)
P2 C30 C35 C34 175.5(2)
C33 C34 C35 C30 0.8(4)
C24 P2 C36 C37 123.0(2)
C30 P2 C36 C37 14.4(2)
Pt1 P2 C36 C37 -105.3(2)
C24 P2 C36 C40 -54.6(2)
C30 P2 C36 C40 -163.2(2)
Pt1 P2 C36 C40 77.0(2)
C24 P2 C36 Fe1 -146.42(16)
C30 P2 C36 Fe1 104.96(17)
Pt1 P2 C36 Fe1 -14.8(2)
C5 Fe1 C36 C37 141.43(15)
C1 Fe1 C36 C37 -178.93(15)
C40 Fe1 C36 C37 -117.8(2)
C4 Fe1 C36 C37 96.73(15)
C2 Fe1 C36 C37 -151.1(11)
C39 Fe1 C36 C37 -80.15(16)
C38 Fe1 C36 C37 -36.95(15)
C3 Fe1 C36 C37 61.7(2)
C5 Fe1 C36 C40 -100.75(16)
C1 Fe1 C36 C40 -61.1(2)
C37 Fe1 C36 C40 117.8(2)
C4 Fe1 C36 C40 -145.45(15)
C2 Fe1 C36 C40 -33.2(12)
C39 Fe1 C36 C40 37.67(15)
C38 Fe1 C36 C40 80.86(16)
C3 Fe1 C36 C40 179.51(18)
C5 Fe1 C36 P2 21.49(19)
C1 Fe1 C36 P2 61.1(2)
C40 Fe1 C36 P2 122.2(2)
C37 Fe1 C36 P2 -119.9(2)
C4 Fe1 C36 P2 -23.2(2)
C2 Fe1 C36 P2 89.0(11)
C39 Fe1 C36 P2 159.9(2)
C38 Fe1 C36 P2 -156.9(2)
C3 Fe1 C36 P2 -58.2(3)
C40 C36 C37 C38 -0.3(3)
P2 C36 C37 C38 -178.37(18)
Fe1 C36 C37 C38 59.85(17)
C40 C36 C37 Fe1 -60.18(16)
P2 C36 C37 Fe1 121.78(19)
C5 Fe1 C37 C38 -179.41(16)
C1 Fe1 C37 C38 -108.3(16)
C36 Fe1 C37 C38 -119.7(2)
C40 Fe1 C37 C38 -80.80(17)
C4 Fe1 C37 C38 138.88(16)
C2 Fe1 C37 C38 56.1(2)
C39 Fe1 C37 C38 -37.08(16)
C3 Fe1 C37 C38 94.74(17)
C5 Fe1 C37 C36 -59.7(2)
C1 Fe1 C37 C36 11.4(16)
C40 Fe1 C37 C36 38.88(14)
C4 Fe1 C37 C36 -101.44(15)
C2 Fe1 C37 C36 175.76(17)
C39 Fe1 C37 C36 82.60(16)
C38 Fe1 C37 C36 119.7(2)
C3 Fe1 C37 C36 -145.58(15)
C36 C37 C38 C39 0.4(3)
Fe1 C37 C38 C39 58.91(18)
C36 C37 C38 Fe1 -58.52(17)
C5 Fe1 C38 C37 8(2)
C1 Fe1 C38 C37 174.21(16)
C36 Fe1 C38 C37 38.10(15)
C40 Fe1 C38 C37 82.88(16)
C4 Fe1 C38 C37 -64.2(2)
C2 Fe1 C38 C37 -147.14(15)
C39 Fe1 C38 C37 120.0(2)
C3 Fe1 C38 C37 -103.67(16)
C5 Fe1 C38 C39 -112(2)
C1 Fe1 C38 C39 54.3(2)
C36 Fe1 C38 C39 -81.86(16)
C40 Fe1 C38 C39 -37.08(15)
C37 Fe1 C38 C39 -120.0(2)
C4 Fe1 C38 C39 175.84(16)
C2 Fe1 C38 C39 92.90(17)
C3 Fe1 C38 C39 136.37(16)
C37 C38 C39 C40 -0.3(3)
Fe1 C38 C39 C40 58.11(18)
C37 C38 C39 Fe1 -58.41(17)
C5 Fe1 C39 C38 175.56(16)
C1 Fe1 C39 C38 -146.77(15)
C36 Fe1 C39 C38 81.90(16)
C40 Fe1 C39 C38 120.5(2)
C37 Fe1 C39 C38 37.12(15)
C4 Fe1 C39 C38 -48.7(16)
C2 Fe1 C39 C38 -103.39(16)
C3 Fe1 C39 C38 -67.0(2)
C5 Fe1 C39 C40 55.1(2)
C1 Fe1 C39 C40 92.77(16)
C36 Fe1 C39 C40 -38.56(15)
C37 Fe1 C39 C40 -83.34(16)
C4 Fe1 C39 C40 -169.1(15)
C2 Fe1 C39 C40 136.16(15)
C38 Fe1 C39 C40 -120.5(2)
C3 Fe1 C39 C40 172.51(15)
C38 C39 C40 C36 0.1(3)
Fe1 C39 C40 C36 58.92(16)
C38 C39 C40 Fe1 -58.82(18)
C37 C36 C40 C39 0.1(3)
P2 C36 C40 C39 178.13(18)
Fe1 C36 C40 C39 -60.11(17)
C37 C36 C40 Fe1 60.24(16)
P2 C36 C40 Fe1 -121.8(2)
C5 Fe1 C40 C39 -146.41(15)
C1 Fe1 C40 C39 -101.88(16)
C36 Fe1 C40 C39 118.8(2)
C37 Fe1 C40 C39 79.97(16)
C4 Fe1 C40 C39 178.82(17)
C2 Fe1 C40 C39 -65.2(2)
C38 Fe1 C40 C39 36.72(16)
C3 Fe1 C40 C39 -58.5(11)
C5 Fe1 C40 C36 94.80(16)
C1 Fe1 C40 C36 139.32(15)
C37 Fe1 C40 C36 -38.82(14)
C4 Fe1 C40 C36 60.0(2)
C2 Fe1 C40 C36 175.99(15)
C39 Fe1 C40 C36 -118.8(2)
C38 Fe1 C40 C36 -82.07(16)
C3 Fe1 C40 C36 -177.3(10)
